data_8107302
loop_
_publ_author_name
'Caracelli, Ignez'
'Teixeira, Wystan K. O.'
'de Albuquerque, Danilo Yano'
'Schwab, Ricardo S.'
'Tiekink, Edward R. T.'

_publ_section_title
;
 The crystal structure of 1-(2-iodophenyl)-4-phenyl-1H-1,2,3-triazole,
 C14H10IN3
;
_journal_issue 6
_journal_name_full 'Zeitschrift f\"ur Kristallographie - New Crystal Structures'
_journal_page_first 1093
_journal_page_last 1096
_journal_paper_doi 10.1515/ncrs-2022-0408
_journal_volume 237
_journal_year 2022
_chemical_formula_moiety 'C14 H10 I N3'
_chemical_formula_sum 'C14 H10 I N3'
_chemical_formula_weight 347.15
_chemical_name_systematic
;
1-(2-iodophenyl)-4-phenyl-1H-1,2,3-triazole
;
_space_group_crystal_system orthorhombic
_space_group_IT_number 19
_space_group_name_Hall 'P 2ac 2ab'
_space_group_name_H-M_alt 'P 21 21 21'
_atom_sites_solution_hydrogens geom
_atom_sites_solution_primary direct
_atom_sites_solution_secondary difmap
_audit_creation_method SHELXL-2014/7
_cell_angle_alpha 90
_cell_angle_beta 90
_cell_angle_gamma 90
_cell_formula_units_Z 4
_cell_length_a 8.0778(6)
_cell_length_b 11.1909(10)
_cell_length_c 14.3114(12)
_cell_measurement_reflns_used 4599
_cell_measurement_temperature 290(2)
_cell_measurement_theta_max 26.32
_cell_measurement_theta_min 2.31
_cell_volume 1293.72(19)
_computing_cell_refinement 'Bruker SAINT [2]'
_computing_data_collection 'Bruker APEX2 [2]'
_computing_data_reduction 'Bruker SAINT [2]'
_computing_molecular_graphics 'ORTEP-3 for Windows [5]'
_computing_publication_material 'SHELXL-2018/3 [4]'
_computing_structure_refinement 'SHELXL-2018/3 [4]'
_computing_structure_solution 'SIR2014      [3]'
_diffrn_ambient_temperature 290(2)
_diffrn_measured_fraction_theta_full 1.000
_diffrn_measured_fraction_theta_max 0.999
_diffrn_measurement_device_type 'Bruker APEX-II CCD'
_diffrn_measurement_method '\f and \w scans'
_diffrn_radiation_type MoK\a
_diffrn_radiation_wavelength 0.71073
_diffrn_reflns_av_R_equivalents 0.0563
_diffrn_reflns_av_unetI/netI 0.0504
_diffrn_reflns_Laue_measured_fraction_full 1.000
_diffrn_reflns_Laue_measured_fraction_max 0.999
_diffrn_reflns_limit_h_max 10
_diffrn_reflns_limit_h_min -9
_diffrn_reflns_limit_k_max 13
_diffrn_reflns_limit_k_min -14
_diffrn_reflns_limit_l_max 17
_diffrn_reflns_limit_l_min -17
_diffrn_reflns_number 9322
_diffrn_reflns_point_group_measured_fraction_full 0.998
_diffrn_reflns_point_group_measured_fraction_max 0.997
_diffrn_reflns_theta_full 25.242
_diffrn_reflns_theta_max 26.400
_diffrn_reflns_theta_min 2.310
_exptl_absorpt_coefficient_mu 2.460
_exptl_absorpt_correction_T_max 0.7454
_exptl_absorpt_correction_T_min 0.4204
_exptl_absorpt_correction_type multi-scan
_exptl_absorpt_process_details
;
SADABS [1]
;
_exptl_crystal_colour colourless
_exptl_crystal_density_diffrn 1.782
_exptl_crystal_description irregular
_exptl_crystal_F_000 672
_exptl_crystal_size_max 0.364
_exptl_crystal_size_mid 0.222
_exptl_crystal_size_min 0.077
_refine_diff_density_max 0.708
_refine_diff_density_min -0.546
_refine_diff_density_rms 0.070
_refine_ls_abs_structure_details
;
 Flack x determined using 917 quotients [(I+)-(I-)]/[(I+)+(I-)]
 (Parsons, Flack and Wagner, Acta Cryst. B69 (2013) 249-259).
;
_refine_ls_abs_structure_Flack 0.01(2)
_refine_ls_extinction_coef .
_refine_ls_extinction_method none
_refine_ls_goodness_of_fit_ref 1.041
_refine_ls_hydrogen_treatment constr
_refine_ls_matrix_type full
_refine_ls_number_parameters 163
_refine_ls_number_reflns 2639
_refine_ls_number_restraints 0
_refine_ls_restrained_S_all 1.041
_refine_ls_R_factor_all 0.0362
_refine_ls_R_factor_gt 0.0312
_refine_ls_shift/su_max 0.000
_refine_ls_shift/su_mean 0.000
_refine_ls_structure_factor_coef Fsqd
_refine_ls_weighting_details 'w=1/[\s^2^(Fo^2^)+(0.0296P)^2^+0.1135P] where P=(Fo^2^+2Fc^2^)/3'
_refine_ls_weighting_scheme calc
_refine_ls_wR_factor_gt 0.0758
_refine_ls_wR_factor_ref 0.0790
_reflns_Friedel_coverage 0.717
_reflns_Friedel_fraction_full 0.995
_reflns_Friedel_fraction_max 0.993
_reflns_number_gt 2397
_reflns_number_total 2639
_reflns_threshold_expression 'I > 2\s(I)'
_cod_data_source_file suppl_j_ncrs-2022-0408_suppl.cif
_cod_data_source_block shelx
_cod_database_code 8107302
_shelx_space_group_comment
;
The symmetry employed for this shelxl refinement is uniquely defined
by the following loop, which should always be used as a source of
symmetry information in preference to the above space-group names.
They are only intended as comments.
;
_shelx_estimated_absorpt_t_min 0.468
_shelx_estimated_absorpt_t_max 0.833

loop_
_space_group_symop_operation_xyz
'x, y, z'
'-x+1/2, -y, z+1/2'
'-x, y+1/2, -z+1/2'
'x+1/2, -y+1/2, -z'

loop_
_atom_site_label
_atom_site_type_symbol
_atom_site_fract_x
_atom_site_fract_y
_atom_site_fract_z
_atom_site_U_iso_or_equiv
_atom_site_adp_type
_atom_site_occupancy
_atom_site_site_symmetry_order
_atom_site_calc_flag
_atom_site_refinement_flags_posn
_atom_site_refinement_flags_adp
_atom_site_refinement_flags_occupancy
_atom_site_disorder_assembly
_atom_site_disorder_group
C1 C 0.4836(6) 0.6265(4) 0.5549(4) 0.0355(11) Uani 1 1 d . . . . .
H1 H 0.407661 0.683651 0.574636 0.043 Uiso 1 1 calc R U . . .
C2 C 0.5744(6) 0.6270(4) 0.4743(3) 0.0323(11) Uani 1 1 d . . . . .
C3 C 0.5759(6) 0.7139(5) 0.3971(3) 0.0339(11) Uani 1 1 d . . . . .
C4 C 0.6514(7) 0.6845(5) 0.3119(4) 0.0461(13) Uani 1 1 d . . . . .
H4 H 0.703740 0.610976 0.305167 0.055 Uiso 1 1 calc R U . . .
C5 C 0.6486(9) 0.7631(7) 0.2386(4) 0.0603(18) Uani 1 1 d . . . . .
H5 H 0.698820 0.742408 0.182370 0.072 Uiso 1 1 calc R U . . .
C6 C 0.5721(9) 0.8728(6) 0.2473(5) 0.0604(18) Uani 1 1 d . . . . .
H6 H 0.569121 0.925264 0.196884 0.072 Uiso 1 1 calc R U . . .
C7 C 0.5001(8) 0.9041(6) 0.3311(4) 0.0532(16) Uani 1 1 d . . . . .
H7 H 0.450221 0.978492 0.337640 0.064 Uiso 1 1 calc R U . . .
C8 C 0.5018(7) 0.8247(5) 0.4060(4) 0.0425(13) Uani 1 1 d . . . . .
H8 H 0.452923 0.846364 0.462359 0.051 Uiso 1 1 calc R U . . .
C9 C 0.4663(6) 0.4805(4) 0.6869(3) 0.0324(11) Uani 1 1 d . . . . .
C10 C 0.3563(7) 0.3857(5) 0.6890(3) 0.0365(11) Uani 1 1 d . . . . .
C11 C 0.2959(7) 0.3471(5) 0.7747(4) 0.0404(12) Uani 1 1 d . . . . .
H11 H 0.221803 0.283554 0.777409 0.049 Uiso 1 1 calc R U . . .
C12 C 0.3459(7) 0.4032(5) 0.8560(4) 0.0452(13) Uani 1 1 d . . . . .
H12 H 0.304888 0.376979 0.913166 0.054 Uiso 1 1 calc R U . . .
C13 C 0.4548(7) 0.4967(6) 0.8535(4) 0.0468(14) Uani 1 1 d . . . . .
H13 H 0.487990 0.533606 0.908679 0.056 Uiso 1 1 calc R U . . .
C14 C 0.5150(7) 0.5360(5) 0.7687(4) 0.0423(13) Uani 1 1 d . . . . .
H14 H 0.588430 0.599949 0.766623 0.051 Uiso 1 1 calc R U . . .
N1 N 0.5279(6) 0.5256(4) 0.5996(3) 0.0354(10) Uani 1 1 d . . . . .
N2 N 0.6421(6) 0.4650(4) 0.5499(3) 0.0512(13) Uani 1 1 d . . . . .
N3 N 0.6709(6) 0.5276(4) 0.4741(3) 0.0482(12) Uani 1 1 d . . . . .
I1 I 0.27255(6) 0.30037(4) 0.56765(3) 0.05942(17) Uani 1 1 d . . . . .

loop_
_atom_site_aniso_label
_atom_site_aniso_U_11
_atom_site_aniso_U_22
_atom_site_aniso_U_33
_atom_site_aniso_U_23
_atom_site_aniso_U_13
_atom_site_aniso_U_12
C1 0.032(3) 0.041(2) 0.034(3) 0.000(2) 0.000(2) 0.005(2)
C2 0.030(3) 0.037(2) 0.030(2) -0.005(2) -0.001(2) -0.002(2)
C3 0.030(3) 0.043(3) 0.029(2) -0.003(2) -0.0022(19) -0.010(2)
C4 0.041(3) 0.059(3) 0.038(3) -0.003(3) 0.007(2) -0.005(3)
C5 0.057(4) 0.087(5) 0.037(3) 0.006(3) 0.008(3) -0.010(4)
C6 0.069(5) 0.060(4) 0.052(4) 0.022(3) -0.004(3) -0.020(3)
C7 0.060(4) 0.044(3) 0.056(4) 0.007(3) -0.011(3) -0.007(3)
C8 0.044(3) 0.045(3) 0.039(3) -0.002(2) -0.005(2) -0.007(2)
C9 0.031(3) 0.035(2) 0.030(2) 0.004(2) 0.001(2) 0.004(2)
C10 0.035(3) 0.042(3) 0.033(2) 0.003(2) -0.002(2) 0.002(2)
C11 0.036(3) 0.043(2) 0.042(3) 0.007(2) 0.006(2) -0.002(2)
C12 0.042(3) 0.064(3) 0.029(2) 0.011(3) 0.003(2) 0.007(3)
C13 0.047(3) 0.068(4) 0.026(2) -0.006(3) -0.004(2) 0.003(3)
C14 0.039(3) 0.050(3) 0.038(3) -0.004(2) 0.000(3) -0.005(3)
N1 0.035(2) 0.040(2) 0.031(2) 0.0001(18) 0.0054(18) 0.0027(19)
N2 0.053(3) 0.050(2) 0.051(3) 0.012(2) 0.020(2) 0.016(2)
N3 0.050(3) 0.051(3) 0.044(2) 0.007(2) 0.017(2) 0.011(2)
I1 0.0705(3) 0.0672(3) 0.0405(2) -0.01109(17) -0.00620(19) -0.0147(2)

loop_
_atom_type_symbol
_atom_type_description
_atom_type_scat_dispersion_real
_atom_type_scat_dispersion_imag
_atom_type_scat_source
C C 0.0033 0.0016 'International Tables Vol C Tables 4.2.6.8 and 6.1.1.4'
H H 0.0000 0.0000 'International Tables Vol C Tables 4.2.6.8 and 6.1.1.4'
N N 0.0061 0.0033 'International Tables Vol C Tables 4.2.6.8 and 6.1.1.4'
I I -0.4742 1.8119 'International Tables Vol C Tables 4.2.6.8 and 6.1.1.4'

loop_
_geom_angle_atom_site_label_1
_geom_angle_atom_site_label_2
_geom_angle_atom_site_label_3
_geom_angle
_geom_angle_site_symmetry_1
_geom_angle_site_symmetry_3
N1 C1 C2 105.2(5) . .
N1 C1 H1 127.4 . .
C2 C1 H1 127.4 . .
N3 C2 C1 107.9(4) . .
N3 C2 C3 122.3(4) . .
C1 C2 C3 129.8(5) . .
C8 C3 C4 118.6(5) . .
C8 C3 C2 121.3(5) . .
C4 C3 C2 120.1(5) . .
C5 C4 C3 120.5(6) . .
C5 C4 H4 119.7 . .
C3 C4 H4 119.7 . .
C4 C5 C6 120.6(6) . .
C4 C5 H5 119.7 . .
C6 C5 H5 119.7 . .
C7 C6 C5 119.6(6) . .
C7 C6 H6 120.2 . .
C5 C6 H6 120.2 . .
C6 C7 C8 120.3(6) . .
C6 C7 H7 119.9 . .
C8 C7 H7 119.9 . .
C3 C8 C7 120.3(5) . .
C3 C8 H8 119.8 . .
C7 C8 H8 119.8 . .
C14 C9 C10 120.5(5) . .
C14 C9 N1 118.7(5) . .
C10 C9 N1 120.7(4) . .
C9 C10 C11 118.9(5) . .
C9 C10 I1 122.6(4) . .
C11 C10 I1 118.5(4) . .
C12 C11 C10 120.0(5) . .
C12 C11 H11 120.0 . .
C10 C11 H11 120.0 . .
C13 C12 C11 120.9(5) . .
C13 C12 H12 119.5 . .
C11 C12 H12 119.5 . .
C12 C13 C14 119.6(5) . .
C12 C13 H13 120.2 . .
C14 C13 H13 120.2 . .
C13 C14 C9 120.1(5) . .
C13 C14 H14 119.9 . .
C9 C14 H14 119.9 . .
C1 N1 N2 110.7(4) . .
C1 N1 C9 128.0(4) . .
N2 N1 C9 121.3(4) . .
N3 N2 N1 106.8(4) . .
N2 N3 C2 109.5(4) . .

loop_
_geom_bond_atom_site_label_1
_geom_bond_atom_site_label_2
_geom_bond_distance
_geom_bond_site_symmetry_2
C1 N1 1.347(7) .
C1 C2 1.367(7) .
C1 H1 0.9300 .
C2 N3 1.357(6) .
C2 C3 1.473(7) .
C3 C8 1.383(8) .
C3 C4 1.402(7) .
C4 C5 1.370(8) .
C4 H4 0.9300 .
C5 C6 1.380(10) .
C5 H5 0.9300 .
C6 C7 1.379(10) .
C6 H6 0.9300 .
C7 C8 1.392(8) .
C7 H7 0.9300 .
C8 H8 0.9300 .
C9 C14 1.383(7) .
C9 C10 1.385(7) .
C9 N1 1.435(6) .
C10 C11 1.389(7) .
C10 I1 2.094(5) .
C11 C12 1.382(7) .
C11 H11 0.9300 .
C12 C13 1.368(9) .
C12 H12 0.9300 .
C13 C14 1.379(8) .
C13 H13 0.9300 .
C14 H14 0.9300 .
N1 N2 1.348(6) .
N2 N3 1.313(6) .

loop_
_geom_torsion_atom_site_label_1
_geom_torsion_atom_site_label_2
_geom_torsion_atom_site_label_3
_geom_torsion_atom_site_label_4
_geom_torsion
_geom_torsion_site_symmetry_1
_geom_torsion_site_symmetry_2
_geom_torsion_site_symmetry_3
_geom_torsion_site_symmetry_4
N1 C1 C2 N3 -0.7(6) . . . .
N1 C1 C2 C3 178.7(5) . . . .
N3 C2 C3 C8 -167.6(5) . . . .
C1 C2 C3 C8 13.0(8) . . . .
N3 C2 C3 C4 13.3(7) . . . .
C1 C2 C3 C4 -166.1(6) . . . .
C8 C3 C4 C5 -1.3(8) . . . .
C2 C3 C4 C5 177.8(5) . . . .
C3 C4 C5 C6 0.2(10) . . . .
C4 C5 C6 C7 1.0(10) . . . .
C5 C6 C7 C8 -1.2(10) . . . .
C4 C3 C8 C7 1.2(8) . . . .
C2 C3 C8 C7 -178.0(5) . . . .
C6 C7 C8 C3 0.1(9) . . . .
C14 C9 C10 C11 -0.1(8) . . . .
N1 C9 C10 C11 -178.1(5) . . . .
C14 C9 C10 I1 178.4(4) . . . .
N1 C9 C10 I1 0.4(7) . . . .
C9 C10 C11 C12 -0.1(8) . . . .
I1 C10 C11 C12 -178.6(4) . . . .
C10 C11 C12 C13 0.0(9) . . . .
C11 C12 C13 C14 0.3(9) . . . .
C12 C13 C14 C9 -0.5(9) . . . .
C10 C9 C14 C13 0.3(8) . . . .
N1 C9 C14 C13 178.4(5) . . . .
C2 C1 N1 N2 0.3(6) . . . .
C2 C1 N1 C9 -178.5(5) . . . .
C14 C9 N1 C1 -73.6(7) . . . .
C10 C9 N1 C1 104.4(6) . . . .
C14 C9 N1 N2 107.7(6) . . . .
C10 C9 N1 N2 -74.2(7) . . . .
C1 N1 N2 N3 0.3(6) . . . .
C9 N1 N2 N3 179.1(4) . . . .
N1 N2 N3 C2 -0.7(6) . . . .
C1 C2 N3 N2 0.9(6) . . . .
C3 C2 N3 N2 -178.6(5) . . . .
